data_8102877
loop_
_publ_author_name
'Wei-Xing Zhao'
'Pu-Hong Wen'
'Guo-Dong Feng'
'Yan Wang'
'Luan Jiang'
'Hong-Bo Jiang'

_publ_contact_author
;
Prof. Dr. Pu-Hong Wen
Department of Chemistry and Chemical Engineering
Baoji University of Arts and Science
Baoji, Shaanxi 721013
People's Republic of China 
;
_publ_section_title
;
 Crystal structure of
 bis(homophthalato)-bis[2,2'-(1,2-ethanediyl)bis(1H-benzimidazole)]dicadmium(II),
 Cd2(C9H6O4)2(C16H14N4)2
;
_journal_issue 4
_journal_name_full 'Zeitschrift f\"ur Kristallographie - New Crystal Structures'
_journal_page_first 785
_journal_volume 225
_journal_year 2010
_chemical_compound_source 'See text'
_chemical_formula_moiety 'C50 H40 Cd2 N8 O8'
_chemical_formula_sum 'C50 H40 Cd2 N8 O8'
_chemical_formula_weight 1105.72
_chemical_name_systematic
; 
bis[2'2-(1,2-ethanediyl)bis(1H-benzimidazole)]-
dicadmium(II) di(2-benzoate-acetate) 
;
_space_group_IT_number 2
_symmetry_cell_setting triclinic
_symmetry_space_group_name_Hall '-P 1'
_symmetry_space_group_name_H-M 'P -1'
_atom_sites_solution_hydrogens geom
_atom_sites_solution_primary direct
_atom_sites_solution_secondary difmap
_audit_creation_method SHELXL-97
_cell_angle_alpha 71.379(5)
_cell_angle_beta 70.437(5)
_cell_angle_gamma 88.038(5)
_cell_formula_units_Z 1
_cell_length_a 10.429(5)
_cell_length_b 10.756(5)
_cell_length_c 11.322(5)
_cell_measurement_temperature 293(2)
_cell_volume 1130.3(9)
_computing_cell_refinement 'Bruker SMART'
_computing_data_collection 'Bruker SMART'
_computing_data_reduction 'Bruker SAINT'
_computing_molecular_graphics 'Bruker SHELXTL'
_computing_publication_material 'Bruker SHELXTL'
_computing_structure_refinement 'SHELXL-97 (Sheldrick, 1997)'
_computing_structure_solution 'SHELXS-97 (Sheldrick, 1990)'
_diffrn_ambient_temperature 293(2)
_diffrn_measured_fraction_theta_full 0.989
_diffrn_measured_fraction_theta_max 0.896
_diffrn_measurement_device_type 'CCD area detector'
_diffrn_measurement_method 'phi and omega scans'
_diffrn_radiation_monochromator graphite
_diffrn_radiation_source 'fine-focus sealed tube'
_diffrn_radiation_type MoK\a
_diffrn_radiation_wavelength 0.71069
_diffrn_reflns_av_R_equivalents 0.0164
_diffrn_reflns_av_sigmaI/netI 0.0396
_diffrn_reflns_limit_h_max 13
_diffrn_reflns_limit_h_min -7
_diffrn_reflns_limit_k_max 13
_diffrn_reflns_limit_k_min -13
_diffrn_reflns_limit_l_max 14
_diffrn_reflns_limit_l_min -14
_diffrn_reflns_number 6950
_diffrn_reflns_theta_full 25.00
_diffrn_reflns_theta_max 28.31
_diffrn_reflns_theta_min 2.00
_exptl_absorpt_coefficient_mu 1.007
_exptl_absorpt_correction_T_max 0.818
_exptl_absorpt_correction_T_min 0.703
_exptl_absorpt_correction_type multi-scan
_exptl_absorpt_process_details sadabs
_exptl_crystal_colour colourless
_exptl_crystal_density_diffrn 1.624
_exptl_crystal_density_method 'not measured'
_exptl_crystal_description needle
_exptl_crystal_F_000 556
_exptl_crystal_size_max 0.4
_exptl_crystal_size_mid 0.3
_exptl_crystal_size_min 0.2
_refine_diff_density_max 0.429
_refine_diff_density_min -0.370
_refine_diff_density_rms 0.078
_refine_ls_extinction_method SHELXL
_refine_ls_goodness_of_fit_ref 1.062
_refine_ls_hydrogen_treatment mixed
_refine_ls_matrix_type full
_refine_ls_number_parameters 315
_refine_ls_number_reflns 5038
_refine_ls_number_restraints 2
_refine_ls_restrained_S_all 1.071
_refine_ls_R_factor_all 0.0404
_refine_ls_R_factor_gt 0.0311
_refine_ls_shift/su_max 0.000
_refine_ls_shift/su_mean 0.000
_refine_ls_structure_factor_coef Fsqd
_refine_ls_weighting_details 'calc w=1/[\s^2^(Fo^2^)+(0.0387P)^2^+0.0000P] where P=(Fo^2^+2Fc^2^)/3'
_refine_ls_weighting_scheme calc
_refine_ls_wR_factor_gt 0.0734
_refine_ls_wR_factor_ref 0.0772
_reflns_number_gt 4325
_reflns_number_total 5038
_reflns_threshold_expression >2sigma(I)
_cod_data_source_file 1267-3239.cff
_cod_data_source_block I
_cod_original_sg_symbol_H-M p-1
_cod_database_code 8102877

loop_
_symmetry_equiv_pos_as_xyz
'x, y, z'
'-x, -y, -z'

loop_
_atom_site_label
_atom_site_type_symbol
_atom_site_fract_x
_atom_site_fract_y
_atom_site_fract_z
_atom_site_U_iso_or_equiv
_atom_site_adp_type
_atom_site_occupancy
_atom_site_symmetry_multiplicity
_atom_site_calc_flag
_atom_site_refinement_flags
_atom_site_disorder_assembly
_atom_site_disorder_group
Cd1 Cd 0.54033(2) 0.249614(18) 0.161943(18) 0.03227(8) Uani 1 1 d U . .
O1 O 0.6680(2) 0.28610(19) -0.06168(19) 0.0423(5) Uani 1 1 d . . .
O2 O 0.7296(2) 0.4097(2) 0.03353(19) 0.0446(5) Uani 1 1 d U . .
N4 N 0.6376(2) 0.0903(2) 0.2782(2) 0.0365(5) Uani 1 1 d . . .
N3 N 0.6649(3) -0.1031(3) 0.4104(3) 0.0459(7) Uani 1 1 d . . .
N1 N 0.3029(3) -0.0538(3) 0.1080(2) 0.0395(6) Uani 1 1 d . . .
N2 N 0.3970(2) 0.1115(2) 0.1353(2) 0.0329(5) Uani 1 1 d . . .
C5 C 0.3315(3) 0.1630(3) 0.0425(3) 0.0368(6) Uani 1 1 d . . .
C24 C 0.7152(3) 0.5153(3) -0.3661(3) 0.0376(6) Uani 1 1 d . . .
C11 C 0.7701(3) 0.0932(3) 0.2829(3) 0.0390(7) Uani 1 1 d . . .
C18 C 0.8436(3) 0.4585(3) -0.2002(3) 0.0413(7) Uani 1 1 d . . .
H18A H 0.8467 0.5505 -0.2068 0.050 Uiso 1 1 calc R . .
H18B H 0.9331 0.4283 -0.2036 0.050 Uiso 1 1 calc R . .
C6 C 0.2719(3) 0.0584(3) 0.0258(3) 0.0397(7) Uani 1 1 d . . .
C25 C 0.6246(3) 0.6030(3) -0.2996(3) 0.0379(6) Uani 1 1 d . . .
C10 C 0.5794(3) -0.0285(3) 0.3562(3) 0.0380(6) Uani 1 1 d . . .
C19 C 0.8143(3) 0.4470(3) -0.3184(3) 0.0356(6) Uani 1 1 d . . .
C12 C 0.8749(3) 0.1915(4) 0.2208(3) 0.0504(8) Uani 1 1 d . . .
H12 H 0.8648 0.2730 0.1648 0.060 Uiso 1 1 calc R . .
C17 C 0.7397(3) 0.3807(3) -0.0670(3) 0.0349(6) Uani 1 1 d . . .
C4 C 0.3203(4) 0.2917(3) -0.0281(3) 0.0507(8) Uani 1 1 d . . .
H4 H 0.3612 0.3620 -0.0191 0.061 Uiso 1 1 calc R . .
C14 C 1.0104(4) 0.0423(5) 0.3288(4) 0.0743(13) Uani 1 1 d . . .
H14 H 1.0933 0.0276 0.3428 0.089 Uiso 1 1 calc R . .
C9 C 0.4397(3) -0.0801(3) 0.3794(3) 0.0441(7) Uani 1 1 d . . .
H9A H 0.3770 -0.0133 0.3942 0.053 Uiso 1 1 calc R . .
H9B H 0.4118 -0.1562 0.4593 0.053 Uiso 1 1 calc R . .
C16 C 0.7868(4) -0.0292(3) 0.3669(3) 0.0461(8) Uani 1 1 d . . .
C7 C 0.3779(3) -0.0179(3) 0.1694(3) 0.0336(6) Uani 1 1 d . . .
C8 C 0.4284(3) -0.1194(3) 0.2640(3) 0.0402(7) Uani 1 1 d . . .
H8A H 0.5177 -0.1401 0.2153 0.048 Uiso 1 1 calc R . .
H8B H 0.3675 -0.1989 0.3004 0.048 Uiso 1 1 calc R . .
C20 C 0.8906(3) 0.3666(3) -0.3863(3) 0.0474(8) Uani 1 1 d . . .
H20 H 0.9578 0.3218 -0.3569 0.057 Uiso 1 1 calc R . .
C1 C 0.1964(4) 0.0785(4) -0.0585(3) 0.0551(9) Uani 1 1 d . . .
H1 H 0.1556 0.0084 -0.0680 0.066 Uiso 1 1 calc R . .
C2 C 0.1853(4) 0.2064(4) -0.1269(4) 0.0679(11) Uani 1 1 d . . .
H2 H 0.1361 0.2238 -0.1846 0.081 Uiso 1 1 calc R . .
C13 C 0.9953(4) 0.1636(5) 0.2453(4) 0.0652(11) Uani 1 1 d . . .
H13 H 1.0682 0.2277 0.2048 0.078 Uiso 1 1 calc R . .
C21 C 0.8709(4) 0.3507(3) -0.4943(3) 0.0536(9) Uani 1 1 d . . .
H21 H 0.9224 0.2944 -0.5356 0.064 Uiso 1 1 calc R . .
C15 C 0.9084(4) -0.0558(4) 0.3909(4) 0.0638(11) Uani 1 1 d . . .
H15 H 0.9196 -0.1369 0.4469 0.077 Uiso 1 1 calc R . .
C22 C 0.7736(4) 0.4195(3) -0.5418(3) 0.0533(9) Uani 1 1 d . . .
H22 H 0.7600 0.4106 -0.6159 0.064 Uiso 1 1 calc R . .
C23 C 0.6973(4) 0.5011(3) -0.4778(3) 0.0482(8) Uani 1 1 d . . .
H23 H 0.6325 0.5476 -0.5099 0.058 Uiso 1 1 calc R . .
C3 C 0.2465(4) 0.3116(4) -0.1120(4) 0.0657(11) Uani 1 1 d . . .
H3 H 0.2369 0.3972 -0.1600 0.079 Uiso 1 1 calc R . .
O3 O 0.6079(2) 0.5904(2) -0.1823(2) 0.0523(6) Uani 1 1 d . . .
H111 H 0.280(3) -0.134(3) 0.114(3) 0.044(9) Uiso 1 1 d . . .
H222 H 0.641(4) -0.176(4) 0.479(4) 0.064(11) Uiso 1 1 d . . .
O4 O 0.4355(3) 0.3132(2) 0.3636(2) 0.0604(7) Uani 1 1 d U . .

loop_
_atom_site_aniso_label
_atom_site_aniso_U_11
_atom_site_aniso_U_22
_atom_site_aniso_U_33
_atom_site_aniso_U_23
_atom_site_aniso_U_13
_atom_site_aniso_U_12
Cd1 0.04160(13) 0.02335(11) 0.02997(11) -0.00712(8) -0.01158(8) 0.00461(8)
O1 0.0545(13) 0.0290(10) 0.0352(10) -0.0114(8) -0.0033(9) -0.0077(9)
O2 0.0604(13) 0.0351(11) 0.0354(10) -0.0076(8) -0.0156(9) -0.0055(8)
N4 0.0435(14) 0.0325(13) 0.0298(11) -0.0077(10) -0.0106(10) 0.0063(10)
N3 0.0695(19) 0.0366(14) 0.0349(13) -0.0118(11) -0.0235(13) 0.0227(13)
N1 0.0461(15) 0.0309(13) 0.0434(14) -0.0195(11) -0.0103(11) 0.0006(11)
N2 0.0400(13) 0.0257(11) 0.0321(11) -0.0095(9) -0.0111(10) 0.0037(9)
C5 0.0413(16) 0.0371(15) 0.0326(14) -0.0152(12) -0.0103(12) 0.0052(12)
C24 0.0452(17) 0.0253(13) 0.0305(14) -0.0061(11) -0.0011(12) 0.0018(12)
C11 0.0445(17) 0.0472(17) 0.0335(14) -0.0217(13) -0.0167(13) 0.0166(14)
C18 0.0364(16) 0.0365(16) 0.0429(16) -0.0089(13) -0.0070(13) -0.0009(12)
C6 0.0450(17) 0.0411(17) 0.0383(15) -0.0232(13) -0.0116(13) 0.0086(13)
C25 0.0458(17) 0.0245(13) 0.0361(15) -0.0049(11) -0.0098(13) 0.0041(12)
C10 0.0528(18) 0.0346(15) 0.0265(13) -0.0114(12) -0.0128(13) 0.0125(13)
C19 0.0350(15) 0.0261(13) 0.0327(14) -0.0030(11) -0.0012(12) -0.0011(11)
C12 0.0456(19) 0.063(2) 0.0474(18) -0.0252(16) -0.0151(15) 0.0078(16)
C17 0.0401(16) 0.0248(13) 0.0374(14) -0.0082(11) -0.0123(12) 0.0081(11)
C4 0.073(2) 0.0391(17) 0.0472(18) -0.0175(15) -0.0275(17) 0.0125(16)
C14 0.052(2) 0.124(4) 0.078(3) -0.066(3) -0.033(2) 0.043(3)
C9 0.0529(19) 0.0377(16) 0.0290(14) -0.0033(12) -0.0052(13) 0.0023(14)
C16 0.060(2) 0.0522(19) 0.0370(15) -0.0254(15) -0.0214(15) 0.0242(16)
C7 0.0340(15) 0.0312(14) 0.0322(13) -0.0140(11) -0.0036(11) 0.0030(11)
C8 0.0478(18) 0.0247(14) 0.0384(15) -0.0072(12) -0.0053(13) -0.0007(12)
C20 0.0440(18) 0.0403(17) 0.0457(17) -0.0111(14) -0.0032(14) 0.0076(14)
C1 0.058(2) 0.068(2) 0.058(2) -0.0407(19) -0.0248(18) 0.0108(18)
C2 0.086(3) 0.083(3) 0.063(2) -0.040(2) -0.048(2) 0.032(2)
C13 0.048(2) 0.094(3) 0.065(2) -0.045(2) -0.0146(18) 0.008(2)
C21 0.061(2) 0.0437(18) 0.0433(18) -0.0190(15) 0.0022(16) 0.0085(16)
C15 0.072(3) 0.083(3) 0.057(2) -0.038(2) -0.037(2) 0.044(2)
C22 0.077(2) 0.0453(19) 0.0313(15) -0.0130(14) -0.0095(16) 0.0028(17)
C23 0.064(2) 0.0398(17) 0.0364(16) -0.0088(13) -0.0161(15) 0.0118(15)
C3 0.099(3) 0.058(2) 0.059(2) -0.0218(19) -0.050(2) 0.032(2)
O3 0.0758(16) 0.0470(13) 0.0413(12) -0.0241(10) -0.0220(12) 0.0266(12)
O4 0.0826(18) 0.0542(14) 0.0377(11) -0.0136(10) -0.0168(12) 0.0377(13)

loop_
_atom_type_symbol
_atom_type_description
_atom_type_scat_dispersion_real
_atom_type_scat_dispersion_imag
_atom_type_scat_source
C C 0.0033 0.0016 'International Tables Vol C Tables 4.2.6.8 and 6.1.1.4'
H H 0.0000 0.0000 'International Tables Vol C Tables 4.2.6.8 and 6.1.1.4'
N N 0.0061 0.0033 'International Tables Vol C Tables 4.2.6.8 and 6.1.1.4'
O O 0.0106 0.0060 'International Tables Vol C Tables 4.2.6.8 and 6.1.1.4'
Cd Cd -0.8075 1.2024 'International Tables Vol C Tables 4.2.6.8 and 6.1.1.4'

loop_
_geom_angle_atom_site_label_1
_geom_angle_atom_site_label_2
_geom_angle_atom_site_label_3
_geom_angle
_geom_angle_site_symmetry_1
_geom_angle_site_symmetry_3
_geom_angle_publ_flag
N4 Cd1 O3 142.41(8) . 2_665 ?
N4 Cd1 N2 96.17(9) . . ?
O3 Cd1 N2 96.11(9) 2_665 . ?
N4 Cd1 O1 105.94(8) . . ?
O3 Cd1 O1 110.30(8) 2_665 . ?
N2 Cd1 O1 85.75(8) . . ?
N4 Cd1 O2 101.02(9) . . ?
O3 Cd1 O2 91.73(9) 2_665 . ?
N2 Cd1 O2 140.19(8) . . ?
O1 Cd1 O2 55.10(7) . . ?
N4 Cd1 O4 88.51(8) . . ?
O3 Cd1 O4 54.04(7) 2_665 . ?
N2 Cd1 O4 113.07(9) . . ?
O1 Cd1 O4 155.26(8) . . ?
O2 Cd1 O4 103.08(8) . . ?
N4 Cd1 C17 106.74(9) . . ?
O3 Cd1 C17 100.78(9) 2_665 . ?
N2 Cd1 C17 112.98(9) . . ?
O1 Cd1 C17 27.76(7) . . ?
O2 Cd1 C17 27.42(7) . . ?
O4 Cd1 C17 129.17(9) . . ?
N4 Cd1 C25 115.75(9) . 2_665 ?
O3 Cd1 C25 26.75(8) 2_665 2_665 ?
N2 Cd1 C25 106.12(9) . 2_665 ?
O1 Cd1 C25 134.56(8) . 2_665 ?
O2 Cd1 C25 98.25(9) . 2_665 ?
O4 Cd1 C25 27.29(8) . 2_665 ?
C17 Cd1 C25 117.23(8) . 2_665 ?
C17 O1 Cd1 92.18(16) . . ?
C17 O2 Cd1 90.55(17) . . ?
C10 N4 C11 105.9(2) . . ?
C10 N4 Cd1 125.8(2) . . ?
C11 N4 Cd1 128.30(19) . . ?
C10 N3 C16 108.2(3) . . ?
C7 N1 C6 108.0(2) . . ?
C7 N2 C5 105.5(2) . . ?
C7 N2 Cd1 133.94(19) . . ?
C5 N2 Cd1 119.09(17) . . ?
C4 C5 C6 120.6(3) . . ?
C4 C5 N2 130.9(3) . . ?
C6 C5 N2 108.5(3) . . ?
C23 C24 C19 119.6(3) . . ?
C23 C24 C25 118.1(3) . . ?
C19 C24 C25 122.3(3) . . ?
C12 C11 C16 120.9(3) . . ?
C12 C11 N4 130.8(3) . . ?
C16 C11 N4 108.3(3) . . ?
C19 C18 C17 114.2(2) . . ?
N1 C6 C1 132.2(3) . . ?
N1 C6 C5 105.7(3) . . ?
C1 C6 C5 122.0(3) . . ?
O3 C25 O4 120.9(3) . 2_665 ?
O3 C25 C24 120.1(3) . . ?
O4 C25 C24 119.0(3) 2_665 . ?
O3 C25 Cd1 56.02(15) . 2_665 ?
O4 C25 Cd1 64.85(16) 2_665 2_665 ?
C24 C25 Cd1 176.0(2) . 2_665 ?
N4 C10 N3 111.9(3) . . ?
N4 C10 C9 125.9(3) . . ?
N3 C10 C9 122.2(3) . . ?
C20 C19 C24 117.4(3) . . ?
C20 C19 C18 119.0(3) . . ?
C24 C19 C18 123.6(3) . . ?
C13 C12 C11 117.0(4) . . ?
O2 C17 O1 121.8(3) . . ?
O2 C17 C18 119.9(3) . . ?
O1 C17 C18 118.3(3) . . ?
O2 C17 Cd1 62.03(15) . . ?
O1 C17 Cd1 60.06(14) . . ?
C18 C17 Cd1 175.7(2) . . ?
C3 C4 C5 117.4(3) . . ?
C15 C14 C13 122.4(4) . . ?
C10 C9 C8 113.5(2) . . ?
N3 C16 C15 132.7(3) . . ?
N3 C16 C11 105.7(3) . . ?
C15 C16 C11 121.6(4) . . ?
N2 C7 N1 112.2(3) . . ?
N2 C7 C8 127.5(3) . . ?
N1 C7 C8 120.2(2) . . ?
C7 C8 C9 115.0(2) . . ?
C21 C20 C19 122.9(3) . . ?
C2 C1 C6 116.7(3) . . ?
C1 C2 C3 121.5(3) . . ?
C12 C13 C14 121.6(4) . . ?
C20 C21 C22 119.4(3) . . ?
C14 C15 C16 116.7(4) . . ?
C23 C22 C21 119.2(3) . . ?
C22 C23 C24 121.4(3) . . ?
C4 C3 C2 121.8(4) . . ?
C25 O3 Cd1 97.24(18) . 2_665 ?
C25 O4 Cd1 87.86(18) 2_665 . ?

loop_
_geom_bond_atom_site_label_1
_geom_bond_atom_site_label_2
_geom_bond_distance
_geom_bond_site_symmetry_2
_geom_bond_publ_flag
Cd1 N4 2.244(2) . ?
Cd1 O3 2.289(2) 2_665 ?
Cd1 N2 2.296(2) . ?
Cd1 O1 2.341(2) . ?
Cd1 O2 2.384(2) . ?
Cd1 O4 2.480(2) . ?
Cd1 C17 2.700(3) . ?
Cd1 C25 2.738(3) 2_665 ?
O1 C17 1.258(3) . ?
O2 C17 1.243(3) . ?
N4 C10 1.325(4) . ?
N4 C11 1.402(4) . ?
N3 C10 1.349(4) . ?
N3 C16 1.375(4) . ?
N1 C7 1.342(4) . ?
N1 C6 1.373(4) . ?
N2 C7 1.323(3) . ?
N2 C5 1.401(4) . ?
C5 C4 1.383(4) . ?
C5 C6 1.395(4) . ?
C24 C23 1.393(4) . ?
C24 C19 1.403(4) . ?
C24 C25 1.505(4) . ?
C11 C12 1.377(5) . ?
C11 C16 1.401(4) . ?
C18 C19 1.510(4) . ?
C18 C17 1.520(4) . ?
C6 C1 1.393(5) . ?
C25 O3 1.242(3) . ?
C25 O4 1.257(4) 2_665 ?
C25 Cd1 2.738(3) 2_665 ?
C10 C9 1.486(4) . ?
C19 C20 1.393(4) . ?
C12 C13 1.378(5) . ?
C4 C3 1.375(5) . ?
C14 C15 1.357(6) . ?
C14 C13 1.385(6) . ?
C9 C8 1.537(4) . ?
C16 C15 1.387(5) . ?
C7 C8 1.486(4) . ?
C20 C21 1.367(5) . ?
C1 C2 1.370(5) . ?
C2 C3 1.399(5) . ?
C21 C22 1.388(5) . ?
C22 C23 1.378(5) . ?
O3 Cd1 2.289(2) 2_665 ?
O4 C25 1.257(4) 2_665 ?
